data_4324579
loop_
_publ_author_name
'Xiqu Wang'
'Juergen Eckert'
'Lumei Liu'
'Allan J. Jacobson'

_publ_section_title
;
 Breathing and Twisting: An Investigation of Framework Deformation and
 Guest Packing in Single Crystals of a Microporous Vanadium
 Benzenedicarboxylate
;
_journal_name_full 'Inorganic Chemistry'
_journal_page_first 2028
_journal_page_last 2036
_journal_paper_doi 10.1021/ic1025087
_journal_volume 50
_journal_year 2011
_chemical_formula_sum 'C12.9 H12.16 O5 V'
_chemical_formula_weight 298.10
_chemical_name_systematic
;
 ?
;
_space_group_IT_number 19
_symmetry_space_group_name_Hall 'P 2ac 2ab'
_symmetry_space_group_name_H-M 'P 21 21 21'
_atom_sites_solution_hydrogens geom
_atom_sites_solution_primary direct
_atom_sites_solution_secondary difmap
_audit_creation_method SHELXL-97
_cell_angle_alpha 90.00
_cell_angle_beta 90.00
_cell_angle_gamma 90.00
_cell_formula_units_Z 4
_cell_length_a 6.827(3)
_cell_length_b 13.965(6)
_cell_length_c 16.074(6)
_cell_measurement_reflns_used 1323
_cell_measurement_temperature 296(2)
_cell_measurement_theta_max 25.23
_cell_measurement_theta_min 2.917
_cell_volume 1532.5(11)
_computing_structure_refinement 'SHELXL-97 (Sheldrick, 2008)'
_diffrn_ambient_temperature 296(2)
_diffrn_measured_fraction_theta_full 0.995
_diffrn_measured_fraction_theta_max 0.933
_diffrn_measurement_device_type 'Bruker ApexII'
_diffrn_measurement_method 'narrow frame'
_diffrn_radiation_monochromator graphite
_diffrn_radiation_source 'fine-focus sealed tube'
_diffrn_radiation_type MoK\a
_diffrn_radiation_wavelength 0.71073
_diffrn_reflns_av_R_equivalents 0.1122
_diffrn_reflns_av_sigmaI/netI 0.1300
_diffrn_reflns_limit_h_max 8
_diffrn_reflns_limit_h_min -9
_diffrn_reflns_limit_k_max 18
_diffrn_reflns_limit_k_min -18
_diffrn_reflns_limit_l_max 20
_diffrn_reflns_limit_l_min -13
_diffrn_reflns_number 8899
_diffrn_reflns_theta_full 25.00
_diffrn_reflns_theta_max 28.23
_diffrn_reflns_theta_min 1.93
_exptl_absorpt_coefficient_mu 0.657
_exptl_absorpt_correction_T_max 0.792
_exptl_absorpt_correction_T_min 0.726
_exptl_absorpt_correction_type multi-scan
_exptl_absorpt_process_details Blessing,1995
_exptl_crystal_colour red
_exptl_crystal_density_diffrn 1.292
_exptl_crystal_description polyhedron
_exptl_crystal_F_000 610
_exptl_crystal_size_max 0.40
_exptl_crystal_size_mid 0.13
_exptl_crystal_size_min 0.08
_refine_diff_density_max 1.659
_refine_diff_density_min -1.120
_refine_diff_density_rms 0.143
_refine_ls_abs_structure_details 'Flack H D (1983), Acta Cryst. A39, 876-881'
_refine_ls_abs_structure_Flack 0.53(8)
_refine_ls_extinction_method none
_refine_ls_goodness_of_fit_ref 1.066
_refine_ls_hydrogen_treatment constr
_refine_ls_matrix_type full
_refine_ls_number_parameters 171
_refine_ls_number_reflns 3409
_refine_ls_number_restraints 0
_refine_ls_restrained_S_all 1.066
_refine_ls_R_factor_all 0.1328
_refine_ls_R_factor_gt 0.0839
_refine_ls_shift/su_max 0.001
_refine_ls_shift/su_mean 0.000
_refine_ls_structure_factor_coef Fsqd
_refine_ls_weighting_details 'calc w=1/[\s^2^(Fo^2^)+(0.1068P)^2^+0.0000P] where P=(Fo^2^+2Fc^2^)/3'
_refine_ls_weighting_scheme calc
_refine_ls_wR_factor_gt 0.1895
_refine_ls_wR_factor_ref 0.2105
_reflns_number_gt 2251
_reflns_number_total 3409
_reflns_threshold_expression >2sigma(I)
_cod_data_source_file ic1025087_si_007.cif
_cod_data_source_block VObdc.cyclohexene.Remeasurement
_cod_original_cell_volume 1532.5(10)
_cod_original_formula_sum 'C12.90 H12.16 O5 V'
_cod_database_code 4324579

loop_
_symmetry_equiv_pos_as_xyz
'x, y, z'
'-x+1/2, -y, z+1/2'
'-x, y+1/2, -z+1/2'
'x+1/2, -y+1/2, -z'

loop_
_atom_site_label
_atom_site_type_symbol
_atom_site_fract_x
_atom_site_fract_y
_atom_site_fract_z
_atom_site_U_iso_or_equiv
_atom_site_adp_type
_atom_site_occupancy
_atom_site_symmetry_multiplicity
_atom_site_calc_flag
_atom_site_refinement_flags
C1 C -0.2244(10) 0.8838(6) 0.3985(4) 0.0281(18) Uani 1 1 d .
C2 C -0.2372(10) 0.9595(6) 0.3339(5) 0.0337(19) Uani 1 1 d .
C3 C -0.0697(12) 1.0032(6) 0.3034(5) 0.045(2) Uani 1 1 d .
H3 H 0.0512 0.9895 0.3273 0.053 Uiso 1 1 calc R
C4 C -0.0809(12) 1.0670(6) 0.2380(6) 0.042(2) Uani 1 1 d .
H4 H 0.0326 1.0955 0.2177 0.050 Uiso 1 1 calc R
C5 C -0.2249(10) 0.8482(6) 0.6282(5) 0.0299(18) Uani 1 1 d .
C6 C -0.2364(10) 0.9108(6) 0.7016(4) 0.0295(17) Uani 1 1 d .
C7 C -0.0667(12) 0.9511(7) 0.7362(6) 0.049(3) Uani 1 1 d .
H7 H 0.0555 0.9342 0.7153 0.059 Uiso 1 1 calc R
C8 C -0.0797(11) 1.0152(6) 0.8006(6) 0.047(2) Uani 1 1 d .
H8 H 0.0338 1.0422 0.8224 0.056 Uiso 1 1 calc R
C11 C 0.344(4) 0.842(2) 0.109(2) 0.33(4) Uani 0.817(19) 1 d PG
H11 H 0.4657 0.8181 0.1255 0.390 Uiso 0.817(19) 1 calc PR
C12 C 0.186(7) 0.7982(17) 0.1418(14) 0.31(4) Uani 0.817(19) 1 d PG
H12 H 0.1939 0.7521 0.1834 0.372 Uiso 0.817(19) 1 calc PR
C13 C -0.007(5) 0.831(3) 0.105(2) 0.34(4) Uani 0.817(19) 1 d PG
H13A H -0.0969 0.8406 0.1506 0.408 Uiso 0.817(19) 1 calc PR
H13B H -0.0581 0.7774 0.0725 0.408 Uiso 0.817(19) 1 calc PR
C14 C -0.019(4) 0.919(3) 0.049(2) 0.35(4) Uani 0.817(19) 1 d PG
H14A H -0.1309 0.9140 0.0127 0.421 Uiso 0.817(19) 1 calc PR
H14B H -0.0360 0.9757 0.0837 0.421 Uiso 0.817(19) 1 calc PR
C15 C 0.164(6) 0.9293(14) -0.0013(13) 0.25(2) Uani 0.817(19) 1 d PG
H15A H 0.1684 0.8782 -0.0421 0.304 Uiso 0.817(19) 1 calc PR
H15B H 0.1593 0.9896 -0.0313 0.304 Uiso 0.817(19) 1 calc PR
C16 C 0.345(5) 0.926(2) 0.049(2) 0.29(3) Uani 0.817(19) 1 d PG
H16A H 0.3574 0.9856 0.0797 0.348 Uiso 0.817(19) 1 calc PR
H16B H 0.4570 0.9210 0.0120 0.348 Uiso 0.817(19) 1 calc PR
O1 O 0.2823(6) 0.8073(3) 0.5090(3) 0.0228(10) Uani 1 1 d .
O2 O -0.0536(8) 0.8609(4) 0.4260(3) 0.0329(14) Uani 1 1 d .
O3 O -0.0554(8) 0.8308(4) 0.5991(3) 0.0298(13) Uani 1 1 d .
O4 O 0.1131(7) 0.6537(4) 0.5749(3) 0.0282(14) Uani 1 1 d .
O5 O 0.1166(7) 0.6842(4) 0.4018(3) 0.0285(14) Uani 1 1 d .
V1 V 0.06513(13) 0.76403(6) 0.50135(9) 0.0177(3) Uani 1 1 d .

loop_
_atom_site_aniso_label
_atom_site_aniso_U_11
_atom_site_aniso_U_22
_atom_site_aniso_U_33
_atom_site_aniso_U_23
_atom_site_aniso_U_13
_atom_site_aniso_U_12
C1 0.005(3) 0.051(5) 0.028(4) 0.023(4) -0.004(3) -0.004(3)
C2 0.009(3) 0.056(5) 0.036(4) 0.023(4) -0.003(3) 0.001(3)
C3 0.008(3) 0.071(6) 0.054(6) 0.037(5) 0.000(4) 0.000(4)
C4 0.006(3) 0.061(5) 0.058(6) 0.037(5) -0.003(4) -0.005(4)
C5 0.007(4) 0.049(5) 0.034(4) -0.003(4) 0.003(3) -0.002(3)
C6 0.009(3) 0.050(5) 0.031(4) -0.028(4) -0.002(3) -0.005(3)
C7 0.007(3) 0.077(6) 0.063(6) -0.051(5) -0.005(4) 0.000(4)
C8 0.006(3) 0.067(6) 0.067(6) -0.041(5) 0.000(4) 0.002(4)
C11 0.55(11) 0.13(3) 0.29(6) -0.01(3) -0.10(7) -0.03(5)
C12 0.38(8) 0.26(5) 0.28(4) 0.17(5) 0.04(6) 0.02(5)
C13 0.29(7) 0.36(8) 0.37(9) -0.19(7) 0.04(6) 0.01(6)
C14 0.36(8) 0.54(10) 0.16(4) 0.07(5) 0.06(4) -0.01(6)
C15 0.26(5) 0.18(3) 0.32(5) -0.08(4) 0.01(5) -0.01(2)
C16 0.39(7) 0.30(5) 0.19(3) 0.07(4) -0.06(4) -0.10(4)
O1 0.0122(19) 0.034(2) 0.022(2) -0.009(2) 0.004(2) -0.0027(16)
O2 0.017(3) 0.050(3) 0.032(3) 0.015(3) -0.005(2) 0.004(3)
O3 0.013(2) 0.051(3) 0.025(3) -0.025(2) 0.006(2) -0.003(3)
O4 0.013(3) 0.041(3) 0.031(3) 0.018(2) -0.002(2) -0.004(2)
O5 0.014(3) 0.044(3) 0.028(3) -0.022(3) 0.003(2) -0.002(2)
V1 0.0102(4) 0.0262(5) 0.0168(4) -0.0057(7) -0.0010(7) 0.0005(4)

loop_
_atom_type_symbol
_atom_type_description
_atom_type_scat_dispersion_real
_atom_type_scat_dispersion_imag
_atom_type_scat_source
C C 0.0033 0.0016 'International Tables Vol C Tables 4.2.6.8 and 6.1.1.4'
O O 0.0106 0.0060 'International Tables Vol C Tables 4.2.6.8 and 6.1.1.4'
V V 0.3005 0.5294 'International Tables Vol C Tables 4.2.6.8 and 6.1.1.4'
H H 0.0000 0.0000 'International Tables Vol C Tables 4.2.6.8 and 6.1.1.4'

loop_
_geom_angle_atom_site_label_1
_geom_angle_atom_site_label_2
_geom_angle_atom_site_label_3
_geom_angle
_geom_angle_site_symmetry_1
_geom_angle_site_symmetry_3
O2 C1 O4 124.1(6) . 4_466
O2 C1 C2 118.0(6) . .
O4 C1 C2 117.8(6) 4_466 .
C3 C2 C8 119.2(7) . 2_474
C3 C2 C1 120.9(6) . .
C8 C2 C1 119.8(7) 2_474 .
C4 C3 C2 120.6(7) . .
C4 C3 H3 119.7 . .
C2 C3 H3 119.7 . .
C3 C4 C6 120.4(7) . 2_474
C3 C4 H4 119.8 . .
C6 C4 H4 119.8 2_474 .
O5 C5 O3 124.6(7) 4_466 .
O5 C5 C6 118.2(6) 4_466 .
O3 C5 C6 117.2(7) . .
C7 C6 C4 118.5(6) . 2_475
C7 C6 C5 120.8(7) . .
C4 C6 C5 120.6(6) 2_475 .
C8 C7 C6 120.5(8) . .
C8 C7 H7 119.7 . .
C6 C7 H7 119.7 . .
C7 C8 C2 120.6(8) . 2_475
C7 C8 H8 119.7 . .
C2 C8 H8 119.7 2_475 .
C12 C11 C16 126.7 . .
C12 C11 H11 116.7 . .
C16 C11 H11 116.7 . .
C11 C12 C13 114.2 . .
C11 C12 H12 122.9 . .
C13 C12 H12 122.9 . .
C12 C13 C14 121.2 . .
C12 C13 H13A 107.0 . .
C14 C13 H13A 107.0 . .
C12 C13 H13B 107.0 . .
C14 C13 H13B 107.0 . .
H13A C13 H13B 106.8 . .
C15 C14 C13 110.5 . .
C15 C14 H14A 109.6 . .
C13 C14 H14A 109.6 . .
C15 C14 H14B 109.6 . .
C13 C14 H14B 109.6 . .
H14A C14 H14B 108.1 . .
C16 C15 C14 113.5 . .
C16 C15 H15A 108.9 . .
C14 C15 H15A 108.9 . .
C16 C15 H15B 108.9 . .
C14 C15 H15B 108.9 . .
H15A C15 H15B 107.7 . .
C15 C16 C11 111.5 . .
C15 C16 H16A 109.3 . .
C11 C16 H16A 109.3 . .
C15 C16 H16B 109.3 . .
C11 C16 H16B 109.3 . .
H16A C16 H16B 108.0 . .
V1 O1 V1 129.8(2) . 4_566
C1 O2 V1 138.3(5) . .
C5 O3 V1 138.7(5) . .
C1 O4 V1 130.9(5) 4_566 .
C5 O5 V1 131.2(5) 4_566 .
O1 V1 O4 95.5(2) . .
O1 V1 O5 96.3(2) . .
O4 V1 O5 90.9(2) . .
O1 V1 O2 99.6(2) . .
O4 V1 O2 164.9(2) . .
O5 V1 O2 87.9(2) . .
O1 V1 O3 98.3(2) . .
O4 V1 O3 87.8(2) . .
O5 V1 O3 165.4(2) . .
O2 V1 O3 89.6(2) . .
O1 V1 O1 174.91(12) . 4_466
O4 V1 O1 80.53(19) . 4_466
O5 V1 O1 80.70(19) . 4_466
O2 V1 O1 84.5(2) . 4_466
O3 V1 O1 84.8(2) . 4_466

loop_
_geom_bond_atom_site_label_1
_geom_bond_atom_site_label_2
_geom_bond_distance
_geom_bond_site_symmetry_2
C1 O2 1.287(9) .
C1 O4 1.299(9) 4_466
C1 C2 1.484(9) .
C2 C3 1.385(11) .
C2 C8 1.405(10) 2_474
C3 C4 1.381(10) .
C3 H3 0.9300 .
C4 C6 1.412(11) 2_474
C4 H4 0.9300 .
C5 O5 1.268(9) 4_466
C5 O3 1.272(9) .
C5 C6 1.471(9) .
C6 C7 1.403(10) .
C6 C4 1.412(11) 2_475
C7 C8 1.371(12) .
C7 H7 0.9300 .
C8 C2 1.405(10) 2_475
C8 H8 0.9300 .
C11 C12 1.3460 .
C11 C16 1.5326 .
C11 H11 0.9300 .
C12 C13 1.5143 .
C12 H12 0.9300 .
C13 C14 1.5262 .
C13 H13A 0.9700 .
C13 H13B 0.9700 .
C14 C15 1.4971 .
C14 H14A 0.9700 .
C14 H14B 0.9700 .
C15 C16 1.4733 .
C15 H15A 0.9700 .
C15 H15B 0.9700 .
C16 H16A 0.9700 .
C16 H16B 0.9700 .
O1 V1 1.606(4) .
O1 V1 2.179(4) 4_566
O2 V1 1.989(5) .
O3 V1 2.004(5) .
O4 C1 1.299(9) 4_566
O4 V1 1.970(5) .
O5 C5 1.268(9) 4_566
O5 V1 1.981(5) .
V1 O1 2.179(4) 4_466
